data_7010170
loop_
_publ_author_name
'Yonemura, Masami'
'Usuki, Naoki'
'Nakamura, Yuuki'
'Ohba, Masaaki'
'\=Okawa, Hisashi'

_publ_section_title
;
 Macrocyclic effect upon site-selective CuIIMII or MIICuII core
 formation with unsymmetric phenol-based macrocyclic
 ligands&#x200A;&#x2020;
;
_journal_issue 20
_journal_name_full 'Journal of the Chemical Society, Dalton Transactions'
_journal_page_first 3624
_journal_paper_doi 10.1039/b006605m
_journal_year 2000
_chemical_formula_moiety 'C22 H24 Br2 Cl2 Cu N4 O2 Ni '
_chemical_formula_sum 'C22 H24 Br2 Cl2 Cu N4 Ni O2'
_chemical_formula_weight 729.42
_space_group_IT_number 14
_symmetry_cell_setting monoclinic
_symmetry_Int_Tables_number 14
_symmetry_space_group_name_Hall '-P 2yn'
_symmetry_space_group_name_H-M 'P 1 21/n 1'
_cell_angle_alpha 90
_cell_angle_beta 91.09(2)
_cell_angle_gamma 90
_cell_formula_units_Z 4
_cell_length_a 10.839(2)
_cell_length_b 10.805(2)
_cell_length_c 21.387(6)
_cell_measurement_reflns_used 20
_cell_measurement_temperature 296.2
_cell_measurement_theta_max 8.8
_cell_measurement_theta_min 3.3
_cell_volume 2504.3(10)
_computing_cell_refinement 'MSC/AFC Diffractometer Control'
_computing_data_collection 'MSC/AFC Diffractometer Control'
_computing_data_reduction 'teXsan Ver. 1.10'
_computing_publication_material 'teXsan Ver. 1.10'
_computing_structure_refinement 'teXsan Ver. 1.10'
_computing_structure_solution SIR88
_diffrn_measured_fraction_theta_full 0.9995
_diffrn_measured_fraction_theta_max 0.9995
_diffrn_measurement_device_type 'Rigaku AFC7R'
_diffrn_measurement_method w-2q
_diffrn_radiation_type 'Mo Ka'
_diffrn_radiation_wavelength 0.7107
_diffrn_reflns_av_R_equivalents 0.037
_diffrn_reflns_limit_h_max 14
_diffrn_reflns_limit_h_min 0
_diffrn_reflns_limit_k_max 14
_diffrn_reflns_limit_k_min 0
_diffrn_reflns_limit_l_max 27
_diffrn_reflns_limit_l_min -27
_diffrn_reflns_number 6360
_diffrn_reflns_theta_full 27.50
_diffrn_reflns_theta_max 27.50
_diffrn_standards_decay_% 0.43
_diffrn_standards_interval_count 150
_diffrn_standards_number 3
_exptl_absorpt_coefficient_mu 5.044
_exptl_absorpt_correction_T_max 0.981
_exptl_absorpt_correction_T_min 0.740
_exptl_absorpt_correction_type psi-scan
_exptl_absorpt_process_details '(North, Phillips & Mathews, 1968)'
_exptl_crystal_colour green
_exptl_crystal_density_diffrn 1.934
_exptl_crystal_density_method 'not measured'
_exptl_crystal_description prismatic
_exptl_crystal_size_max 0.130
_exptl_crystal_size_mid 0.130
_exptl_crystal_size_min 0.080
_refine_diff_density_max 0.54
_refine_diff_density_min -0.50
_refine_ls_extinction_method none
_refine_ls_goodness_of_fit_ref 1.217
_refine_ls_hydrogen_treatment noref
_refine_ls_number_parameters 307
_refine_ls_number_reflns 1774
_refine_ls_R_factor_gt 0.0457
_refine_ls_shift/su_max 0.0827
_refine_ls_structure_factor_coef F
_refine_ls_weighting_details 'w = 1/[s^2^(Fo) + 0.00022|Fo|^2^]'
_refine_ls_weighting_scheme calc
_refine_ls_wR_factor_ref 0.0495
_reflns_number_gt 1774
_reflns_number_total 5739
_reflns_threshold_expression F^2^>3.0s(F^2^)
_cod_data_source_file b006605m.txt
_cod_data_source_block '[CuNi(en)Cl2](3)'
_cod_original_cell_volume 2504.4(7)
_cod_original_formula_sum 'C22 H24 Br2 Cl2 Cu N4 O2 Ni '
_cod_database_code 7010170

loop_
_symmetry_equiv_pos_as_xyz
x,y,z
1/2-x,1/2+y,1/2-z
-x,-y,-z
1/2+x,1/2-y,1/2+z

loop_
_atom_site_label
_atom_site_type_symbol
_atom_site_fract_x
_atom_site_fract_y
_atom_site_fract_z
_atom_site_U_iso_or_equiv
_atom_site_adp_type
_atom_site_occupancy
_atom_site_calc_flag
_atom_site_refinement_flags
_atom_site_disorder_assembly
_atom_site_disorder_group
Br(1) Br 0.4350(1) 0.3310(2) 0.29484(7) 0.0548(5) Uani 1.00 d . . .
Br(2) Br 0.4354(1) 0.1657(2) 0.95172(7) 0.0537(5) Uani 1.00 d . . .
Cu Cu 0.6408(1) 0.2364(1) 0.62527(8) 0.0355(5) Uani 1.00 d . . .
Ni Ni 0.3811(1) 0.1476(2) 0.62028(7) 0.0307(4) Uani 1.00 d . . .
Cl(1) Cl 0.8334(3) 0.0992(4) 0.6268(2) 0.057(1) Uani 1.00 d . . .
Cl(2) Cl 0.3227(4) 0.3445(4) 0.6431(2) 0.062(1) Uani 1.00 d . . .
O(1) O 0.5215(7) 0.1800(7) 0.5628(4) 0.033(3) Uani 1.00 d . . .
O(2) O 0.5326(7) 0.1394(8) 0.6771(4) 0.035(3) Uani 1.00 d . . .
N(1) N 0.2620(9) 0.0954(10) 0.5490(5) 0.038(3) Uani 1.00 d . . .
N(2) N 0.2909(9) 0.0253(10) 0.6764(5) 0.033(3) Uani 1.00 d . . .
N(3) N 0.6977(8) 0.3394(9) 0.6943(4) 0.031(3) Uani 1.00 d . . .
N(4) N 0.6911(9) 0.3743(10) 0.5717(5) 0.040(4) Uani 1.00 d . . .
C(1) C 0.503(1) 0.220(1) 0.5056(7) 0.035(4) Uani 1.00 d . . .
C(2) C 0.567(1) 0.320(1) 0.4808(6) 0.036(4) Uani 1.00 d . . .
C(3) C 0.544(1) 0.355(1) 0.4181(7) 0.047(4) Uani 1.00 d . . .
C(4) C 0.462(1) 0.291(1) 0.3808(6) 0.037(4) Uani 1.00 d . . .
C(5) C 0.395(1) 0.190(1) 0.4058(6) 0.039(4) Uani 1.00 d . . .
C(6) C 0.411(1) 0.157(1) 0.4674(6) 0.034(4) Uani 1.00 d . . .
C(7) C 0.340(1) 0.052(1) 0.4965(6) 0.039(4) Uani 1.00 d . . .
C(8) C 0.172(1) 0.189(1) 0.5262(7) 0.057(5) Uani 1.00 d . . .
C(9) C 0.191(1) -0.012(1) 0.5734(7) 0.051(5) Uani 1.00 d . . .
C(10) C 0.258(1) -0.070(1) 0.6285(7) 0.049(5) Uani 1.00 d . . .
C(11) C 0.180(1) 0.070(1) 0.7070(6) 0.051(5) Uani 1.00 d . . .
C(12) C 0.374(1) -0.029(1) 0.7241(6) 0.035(4) Uani 1.00 d . . .
C(13) C 0.5156(10) 0.152(1) 0.7372(6) 0.029(3) Uani 1.00 d . . .
C(14) C 0.432(1) 0.069(1) 0.7648(7) 0.034(4) Uani 1.00 d . . .
C(15) C 0.411(1) 0.075(1) 0.8293(7) 0.040(4) Uani 1.00 d . . .
C(16) C 0.467(1) 0.166(1) 0.8651(6) 0.040(4) Uani 1.00 d . . .
C(17) C 0.548(1) 0.247(1) 0.8393(6) 0.035(4) Uani 1.00 d . . .
C(18) C 0.572(1) 0.244(1) 0.7739(6) 0.036(4) Uani 1.00 d . . .
C(19) C 0.659(1) 0.335(1) 0.7496(6) 0.039(4) Uani 1.00 d . . .
C(20) C 0.794(1) 0.423(1) 0.6727(7) 0.047(5) Uani 1.00 d . . .
C(21) C 0.771(1) 0.463(1) 0.6071(6) 0.055(5) Uani 1.00 d . . .
C(22) C 0.653(1) 0.397(1) 0.5170(7) 0.039(4) Uani 1.00 d . . .
H(1) H 0.5875 0.4239 0.4014 0.0554 Uiso 1.00 calc . . .
H(2) H 0.3378 0.1462 0.3799 0.0487 Uiso 1.00 calc . . .
H(3) H 0.3972 -0.0070 0.5124 0.0440 Uiso 1.00 calc . . .
H(4) H 0.2882 0.0157 0.4658 0.0440 Uiso 1.00 calc . . .
H(5) H 0.2157 0.2577 0.5104 0.0754 Uiso 1.00 calc . . .
H(6) H 0.1224 0.1532 0.4940 0.0754 Uiso 1.00 calc . . .
H(7) H 0.1223 0.2138 0.5597 0.0754 Uiso 1.00 calc . . .
H(8) H 0.1117 0.0157 0.5864 0.0593 Uiso 1.00 calc . . .
H(9) H 0.1801 -0.0724 0.5414 0.0593 Uiso 1.00 calc . . .
H(10) H 0.3299 -0.1082 0.6138 0.0575 Uiso 1.00 calc . . .
H(11) H 0.2050 -0.1301 0.6463 0.0575 Uiso 1.00 calc . . .
H(12) H 0.2027 0.1320 0.7367 0.0633 Uiso 1.00 calc . . .
H(13) H 0.1258 0.1055 0.6763 0.0633 Uiso 1.00 calc . . .
H(14) H 0.1405 0.0039 0.7271 0.0633 Uiso 1.00 calc . . .
H(15) H 0.3294 -0.0834 0.7492 0.0423 Uiso 1.00 calc . . .
H(16) H 0.4383 -0.0716 0.7036 0.0423 Uiso 1.00 calc . . .
H(17) H 0.3572 0.0167 0.8475 0.0447 Uiso 1.00 calc . . .
H(18) H 0.5886 0.3074 0.8654 0.0410 Uiso 1.00 calc . . .
H(19) H 0.6894 0.3960 0.7780 0.0469 Uiso 1.00 calc . . .
H(20) H 0.7983 0.4941 0.6983 0.0584 Uiso 1.00 calc . . .
H(21) H 0.8715 0.3811 0.6740 0.0584 Uiso 1.00 calc . . .
H(22) H 0.8466 0.4718 0.5865 0.0646 Uiso 1.00 calc . . .
H(23) H 0.7294 0.5413 0.6078 0.0646 Uiso 1.00 calc . . .
H(24) H 0.6833 0.4692 0.4976 0.0444 Uiso 1.00 calc . . .

loop_
_atom_site_aniso_label
_atom_site_aniso_U_11
_atom_site_aniso_U_22
_atom_site_aniso_U_33
_atom_site_aniso_U_12
_atom_site_aniso_U_13
_atom_site_aniso_U_23
Br(1) 0.056(1) 0.063(1) 0.0451(9) 0.0030(9) 0.0023(7) 0.0129(9)
Br(2) 0.0555(9) 0.062(1) 0.0431(8) -0.0076(9) 0.0020(7) -0.0011(9)
Cu 0.0334(9) 0.030(1) 0.0431(10) -0.0075(8) -0.0006(8) -0.0031(9)
Ni 0.0269(8) 0.0245(9) 0.0408(9) -0.0030(8) 0.0002(7) -0.0023(9)
Cl(1) 0.043(2) 0.056(3) 0.073(3) 0.015(2) -0.016(2) -0.016(2)
Cl(2) 0.069(3) 0.032(2) 0.086(3) 0.010(2) 0.012(2) -0.012(2)
O(1) 0.035(5) 0.033(6) 0.030(5) -0.005(4) -0.009(4) 0.007(5)
O(2) 0.030(5) 0.035(6) 0.038(5) -0.004(4) 0.000(4) -0.004(5)
N(1) 0.035(6) 0.034(7) 0.044(7) -0.007(6) -0.015(5) 0.003(6)
N(2) 0.029(6) 0.033(7) 0.037(6) -0.013(5) 0.004(5) -0.007(6)
N(3) 0.034(6) 0.020(6) 0.038(6) -0.006(5) 0.000(5) 0.003(6)
N(4) 0.037(6) 0.026(7) 0.058(8) -0.013(5) 0.005(6) -0.010(6)
C(1) 0.023(6) 0.027(8) 0.055(9) 0.005(6) 0.011(6) -0.010(7)
C(2) 0.028(7) 0.035(9) 0.045(8) 0.004(7) -0.008(6) 0.007(7)
C(3) 0.030(7) 0.042(9) 0.07(1) 0.006(8) 0.008(7) 0.016(9)
C(4) 0.029(7) 0.046(10) 0.036(8) 0.003(7) -0.003(6) 0.005(7)
C(5) 0.023(7) 0.041(9) 0.053(9) 0.006(6) 0.005(6) -0.007(7)
C(6) 0.029(7) 0.028(8) 0.045(8) -0.003(7) -0.002(6) 0.002(7)
C(7) 0.045(8) 0.030(8) 0.041(8) -0.013(7) 0.001(7) 0.000(7)
C(8) 0.048(9) 0.06(1) 0.06(1) 0.010(8) 0.004(8) 0.018(9)
C(9) 0.048(9) 0.030(9) 0.08(1) -0.016(7) -0.005(8) 0.004(8)
C(10) 0.054(9) 0.027(8) 0.07(1) -0.012(7) -0.004(8) 0.002(8)
C(11) 0.049(9) 0.05(1) 0.051(9) 0.007(8) 0.007(8) 0.001(8)
C(12) 0.030(7) 0.036(9) 0.041(8) 0.000(7) -0.005(6) 0.007(7)
C(13) 0.018(6) 0.028(7) 0.042(8) -0.006(6) -0.001(5) -0.007(8)
C(14) 0.023(7) 0.025(8) 0.055(9) 0.000(6) -0.009(6) 0.008(7)
C(15) 0.024(7) 0.025(8) 0.07(1) 0.003(6) 0.007(7) 0.006(8)
C(16) 0.034(8) 0.042(9) 0.043(8) 0.010(8) -0.004(6) 0.009(8)
C(17) 0.026(7) 0.038(9) 0.041(8) 0.004(7) -0.011(6) -0.013(7)
C(18) 0.027(7) 0.039(9) 0.043(8) -0.002(7) 0.001(6) 0.009(8)
C(19) 0.038(8) 0.031(9) 0.047(8) 0.010(7) -0.016(6) -0.012(8)
C(20) 0.034(8) 0.032(9) 0.07(1) -0.012(7) 0.000(7) 0.003(8)
C(21) 0.07(1) 0.045(10) 0.046(9) -0.028(9) 0.002(8) 0.001(8)
C(22) 0.042(8) 0.021(8) 0.052(10) -0.007(7) 0.000(7) 0.011(8)

loop_
_atom_type_symbol
_atom_type_description
_atom_type_scat_dispersion_real
_atom_type_scat_dispersion_imag
_atom_type_scat_source
C C 0.003 0.002
;International Tables for Crystallography
(1992, Vol. C, Tables 4.2.6.8 and 6.1.1.1)
;
H H 0.000 0.000
;International Tables for Crystallography
(1992, Vol. C, Table 6.1.1.2)
;
Br Br -0.290 2.459
;International Tables for Crystallography
(1992, Vol. C, Tables 4.2.6.8 and 6.1.1.1)
;
Cl Cl 0.148 0.159
;International Tables for Crystallography
(1992, Vol. C, Tables 4.2.6.8 and 6.1.1.1)
;
Cu Cu 0.320 1.265
;International Tables for Crystallography
(1992, Vol. C, Tables 4.2.6.8 and 6.1.1.1)
;
N N 0.006 0.003
;International Tables for Crystallography
(1992, Vol. C, Tables 4.2.6.8 and 6.1.1.1)
;
O O 0.011 0.006
;International Tables for Crystallography
(1992, Vol. C, Tables 4.2.6.8 and 6.1.1.1)
;
Ni Ni 0.339 1.112
;International Tables for Crystallography
(1992, Vol. C, Tables 4.2.6.8 and 6.1.1.1)
;

loop_
_geom_angle_atom_site_label_1
_geom_angle_atom_site_label_2
_geom_angle_atom_site_label_3
_geom_angle
_geom_angle_site_symmetry_1
_geom_angle_site_symmetry_2
_geom_angle_site_symmetry_3
_geom_angle_publ_flag
Cl(1) Cu O(1) 111.1(3) . 1_555 1_555 yes
Cl(1) Cu O(2) 100.5(3) . 1_555 1_555 yes
Cl(1) Cu N(3) 94.3(3) . 1_555 1_555 yes
Cl(1) Cu N(4) 102.2(3) . 1_555 1_555 yes
O(1) Cu O(2) 79.7(3) . 1_555 1_555 yes
O(1) Cu N(3) 154.5(4) . 1_555 1_555 yes
O(1) Cu N(4) 91.5(4) . 1_555 1_555 yes
O(2) Cu N(3) 93.5(4) . 1_555 1_555 yes
O(2) Cu N(4) 157.3(4) . 1_555 1_555 yes
N(3) Cu N(4) 85.5(4) . 1_555 1_555 yes
Cl(2) Ni O(1) 100.7(3) . 1_555 1_555 yes
Cl(2) Ni O(2) 97.9(3) . 1_555 1_555 yes
Cl(2) Ni N(1) 104.1(3) . 1_555 1_555 yes
Cl(2) Ni N(2) 109.9(3) . 1_555 1_555 yes
O(1) Ni O(2) 76.1(3) . 1_555 1_555 yes
O(1) Ni N(1) 93.8(4) . 1_555 1_555 yes
O(1) Ni N(2) 148.1(4) . 1_555 1_555 yes
O(2) Ni N(1) 157.2(4) . 1_555 1_555 yes
O(2) Ni N(2) 90.6(4) . 1_555 1_555 yes
N(1) Ni N(2) 87.6(4) . 1_555 1_555 yes
Cu O(1) Ni 97.9(3) . 1_555 1_555 yes
Cu O(1) C(1) 128.7(8) . 1_555 1_555 yes
Ni O(1) C(1) 121.9(7) . 1_555 1_555 yes
Cu O(2) Ni 97.2(4) . 1_555 1_555 yes
Cu O(2) C(13) 127.2(8) . 1_555 1_555 yes
Ni O(2) C(13) 117.2(7) . 1_555 1_555 yes
Ni N(1) C(7) 106.7(7) . 1_555 1_555 yes
Ni N(1) C(8) 117.1(9) . 1_555 1_555 yes
Ni N(1) C(9) 106.0(8) . 1_555 1_555 yes
C(7) N(1) C(8) 110(1) . 1_555 1_555 yes
C(7) N(1) C(9) 108(1) . 1_555 1_555 yes
C(8) N(1) C(9) 107(1) . 1_555 1_555 yes
Ni N(2) C(10) 99.0(7) . 1_555 1_555 yes
Ni N(2) C(11) 117.2(9) . 1_555 1_555 yes
Ni N(2) C(12) 111.9(7) . 1_555 1_555 yes
C(10) N(2) C(11) 110.1(10) . 1_555 1_555 yes
C(10) N(2) C(12) 109(1) . 1_555 1_555 yes
C(11) N(2) C(12) 108.6(10) . 1_555 1_555 yes
Cu N(3) C(19) 125.8(9) . 1_555 1_555 yes
Cu N(3) C(20) 109.4(8) . 1_555 1_555 yes
C(19) N(3) C(20) 124(1) . 1_555 1_555 yes
Cu N(4) C(21) 110.9(9) . 1_555 1_555 yes
Cu N(4) C(22) 126.8(9) . 1_555 1_555 yes
C(21) N(4) C(22) 121(1) . 1_555 1_555 yes
O(1) C(1) C(2) 123(1) . 1_555 1_555 yes
O(1) C(1) C(6) 117(1) . 1_555 1_555 yes
C(2) C(1) C(6) 119(1) . 1_555 1_555 yes
C(1) C(2) C(3) 119(1) . 1_555 1_555 yes
C(1) C(2) C(22) 123(1) . 1_555 1_555 yes
C(3) C(2) C(22) 116(1) . 1_555 1_555 yes
C(2) C(3) C(4) 120(1) . 1_555 1_555 yes
C(2) C(3) H(1) 119.3 . 1_555 1_555 no
C(4) C(3) H(1) 119.8 . 1_555 1_555 no
Br(1) C(4) C(3) 122(1) . 1_555 1_555 yes
Br(1) C(4) C(5) 117.8(10) . 1_555 1_555 yes
C(3) C(4) C(5) 120(1) . 1_555 1_555 yes
C(4) C(5) C(6) 120(1) . 1_555 1_555 yes
C(4) C(5) H(2) 119.9 . 1_555 1_555 no
C(6) C(5) H(2) 119.9 . 1_555 1_555 no
C(1) C(6) C(5) 119(1) . 1_555 1_555 yes
C(1) C(6) C(7) 118(1) . 1_555 1_555 yes
C(5) C(6) C(7) 122(1) . 1_555 1_555 yes
N(1) C(7) C(6) 111(1) . 1_555 1_555 yes
N(1) C(7) H(3) 108.5 . 1_555 1_555 no
N(1) C(7) H(4) 108.3 . 1_555 1_555 no
C(6) C(7) H(3) 108.9 . 1_555 1_555 no
C(6) C(7) H(4) 109.1 . 1_555 1_555 no
H(3) C(7) H(4) 110.4 . 1_555 1_555 no
N(1) C(8) H(5) 109.0 . 1_555 1_555 no
N(1) C(8) H(6) 108.8 . 1_555 1_555 no
N(1) C(8) H(7) 109.1 . 1_555 1_555 no
H(5) C(8) H(6) 109.8 . 1_555 1_555 no
H(5) C(8) H(7) 110.2 . 1_555 1_555 no
H(6) C(8) H(7) 109.9 . 1_555 1_555 no
N(1) C(9) C(10) 110(1) . 1_555 1_555 yes
N(1) C(9) H(8) 109.2 . 1_555 1_555 no
N(1) C(9) H(9) 109.8 . 1_555 1_555 no
C(10) C(9) H(8) 108.8 . 1_555 1_555 no
C(10) C(9) H(9) 109.1 . 1_555 1_555 no
H(8) C(9) H(9) 109.1 . 1_555 1_555 no
N(2) C(10) C(9) 110(1) . 1_555 1_555 yes
N(2) C(10) H(10) 109.7 . 1_555 1_555 no
N(2) C(10) H(11) 109.7 . 1_555 1_555 no
C(9) C(10) H(10) 108.0 . 1_555 1_555 no
C(9) C(10) H(11) 108.4 . 1_555 1_555 no
H(10) C(10) H(11) 110.3 . 1_555 1_555 no
N(2) C(11) H(12) 109.0 . 1_555 1_555 no
N(2) C(11) H(13) 109.1 . 1_555 1_555 no
N(2) C(11) H(14) 110.1 . 1_555 1_555 no
H(12) C(11) H(13) 108.7 . 1_555 1_555 no
H(12) C(11) H(14) 110.0 . 1_555 1_555 no
H(13) C(11) H(14) 109.9 . 1_555 1_555 no
N(2) C(12) C(14) 111(1) . 1_555 1_555 yes
N(2) C(12) H(15) 109.5 . 1_555 1_555 no
N(2) C(12) H(16) 108.6 . 1_555 1_555 no
C(14) C(12) H(15) 109.1 . 1_555 1_555 no
C(14) C(12) H(16) 107.6 . 1_555 1_555 no
H(15) C(12) H(16) 110.9 . 1_555 1_555 no
O(2) C(13) C(14) 116(1) . 1_555 1_555 yes
O(2) C(13) C(18) 123(1) . 1_555 1_555 yes
C(14) C(13) C(18) 119(1) . 1_555 1_555 yes
C(12) C(14) C(13) 118(1) . 1_555 1_555 yes
C(12) C(14) C(15) 121(1) . 1_555 1_555 yes
C(13) C(14) C(15) 120(1) . 1_555 1_555 yes
C(14) C(15) C(16) 119(1) . 1_555 1_555 yes
C(14) C(15) H(17) 119.0 . 1_555 1_555 no
C(16) C(15) H(17) 121.1 . 1_555 1_555 no
Br(2) C(16) C(15) 117(1) . 1_555 1_555 yes
Br(2) C(16) C(17) 121(1) . 1_555 1_555 yes
C(15) C(16) C(17) 120(1) . 1_555 1_555 yes
C(16) C(17) C(18) 120(1) . 1_555 1_555 yes
C(16) C(17) H(18) 119.5 . 1_555 1_555 no
C(18) C(17) H(18) 119.7 . 1_555 1_555 no
C(13) C(18) C(17) 118(1) . 1_555 1_555 yes
C(13) C(18) C(19) 123(1) . 1_555 1_555 yes
C(17) C(18) C(19) 117(1) . 1_555 1_555 yes
N(3) C(19) C(18) 125(1) . 1_555 1_555 yes
N(3) C(19) H(19) 116.9 . 1_555 1_555 no
C(18) C(19) H(19) 117.3 . 1_555 1_555 no
N(3) C(20) C(21) 111(1) . 1_555 1_555 yes
N(3) C(20) H(20) 110.1 . 1_555 1_555 no
N(3) C(20) H(21) 109.2 . 1_555 1_555 no
C(21) C(20) H(20) 108.5 . 1_555 1_555 no
C(21) C(20) H(21) 107.6 . 1_555 1_555 no
H(20) C(20) H(21) 109.7 . 1_555 1_555 no
N(4) C(21) C(20) 112(1) . 1_555 1_555 yes
N(4) C(21) H(22) 109.2 . 1_555 1_555 no
N(4) C(21) H(23) 108.2 . 1_555 1_555 no
C(20) C(21) H(22) 109.4 . 1_555 1_555 no
C(20) C(21) H(23) 108.3 . 1_555 1_555 no
H(22) C(21) H(23) 109.3 . 1_555 1_555 no
N(4) C(22) C(2) 125(1) . 1_555 1_555 yes
N(4) C(22) H(24) 117.1 . 1_555 1_555 no
C(2) C(22) H(24) 117.4 . 1_555 1_555 no

loop_
_geom_bond_atom_site_label_1
_geom_bond_atom_site_label_2
_geom_bond_distance
_geom_bond_site_symmetry_1
_geom_bond_site_symmetry_2
_geom_bond_publ_flag
Br(1) C(4) 1.91(1) . . yes
Br(2) C(16) 1.89(1) . . yes
Cu Cl(1) 2.559(4) . . yes
Cu O(1) 1.940(8) . . yes
Cu O(2) 1.937(8) . . yes
Cu N(3) 1.940(10) . . yes
Cu N(4) 1.96(1) . . yes
Ni Cl(2) 2.274(4) . . yes
Ni O(1) 2.005(8) . . yes
Ni O(2) 2.027(8) . . yes
Ni N(1) 2.057(10) . . yes
Ni N(2) 2.046(10) . . yes
O(1) C(1) 1.31(2) . . yes
O(2) C(13) 1.31(1) . . yes
N(1) C(7) 1.50(2) . . yes
N(1) C(8) 1.48(2) . . yes
N(1) C(9) 1.49(2) . . yes
N(2) C(10) 1.49(2) . . yes
N(2) C(11) 1.46(2) . . yes
N(2) C(12) 1.47(1) . . yes
N(3) C(19) 1.26(1) . . yes
N(3) C(20) 1.47(1) . . yes
N(4) C(21) 1.49(2) . . yes
N(4) C(22) 1.26(2) . . yes
C(1) C(2) 1.39(2) . . yes
C(1) C(6) 1.45(2) . . yes
C(2) C(3) 1.41(2) . . yes
C(2) C(22) 1.46(2) . . yes
C(3) C(4) 1.37(2) . . yes
C(3) H(1) 0.951 . . no
C(4) C(5) 1.42(2) . . yes
C(5) C(6) 1.37(2) . . yes
C(5) H(2) 0.949 . . no
C(6) C(7) 1.51(2) . . yes
C(7) H(3) 0.946 . . no
C(7) H(4) 0.942 . . no
C(8) H(5) 0.947 . . no
C(8) H(6) 0.950 . . no
C(8) H(7) 0.946 . . no
C(9) C(10) 1.51(2) . . yes
C(9) H(8) 0.955 . . no
C(9) H(9) 0.949 . . no
C(10) H(10) 0.945 . . no
C(10) H(11) 0.945 . . no
C(11) H(12) 0.954 . . no
C(11) H(13) 0.955 . . no
C(11) H(14) 0.939 . . no
C(12) C(14) 1.51(2) . . yes
C(12) H(15) 0.935 . . no
C(12) H(16) 0.949 . . no
C(13) C(14) 1.41(2) . . yes
C(13) C(18) 1.40(2) . . yes
C(14) C(15) 1.41(2) . . yes
C(15) C(16) 1.38(2) . . yes
C(15) H(17) 0.948 . . no
C(16) C(17) 1.37(2) . . yes
C(17) C(18) 1.43(2) . . yes
C(17) H(18) 0.958 . . no
C(18) C(19) 1.46(2) . . yes
C(19) H(19) 0.951 . . no
C(20) C(21) 1.48(2) . . yes
C(20) H(20) 0.943 . . no
C(20) H(21) 0.953 . . no
C(21) H(22) 0.946 . . no
C(21) H(23) 0.956 . . no
C(22) H(24) 0.949 . . no

loop_
_geom_contact_atom_site_label_1
_geom_contact_atom_site_label_2
_geom_contact_distance
_geom_contact_site_symmetry_1
_geom_contact_site_symmetry_2
_geom_contact_publ_flag
Cu Cl(1) 2.559(4) . . ?
Br(1) C(11) 3.45(1) . 4_554 ?
Br(2) C(8) 3.38(1) . 4_555 ?
Br(2) C(22) 3.45(1) . 4_455 ?
O(1) C(7) 3.19(2) . 3_656 ?
C(1) C(7) 3.39(2) . 3_656 ?
C(6) C(7) 3.60(2) . 3_656 ?
C(14) C(20) 3.59(2) . 2_646 ?
C(15) C(20) 3.60(2) . 2_646 ?
